data_2237558
loop_
_publ_author_name
'Crochet, Aurelien'
'Alimi, Isak'
'Bochet, Christian G.'
'Fromm, Katharina M.'

_publ_section_title
;
 Ethyl 5-methoxy-2-trifluoromethyl-1<i>H</i>-indole-3-carboxylate
;
_journal_coeditor_code SU2553
_journal_issue 3
_journal_name_full 'Acta Crystallographica Section E'
_journal_page_first o339
_journal_paper_doi 10.1107/S1600536813002614
_journal_volume 69
_journal_year 2013
_chemical_formula_iupac 'C13 H12 F3 N O3'
_chemical_formula_moiety 'C13 H12 F3 N O3'
_chemical_formula_sum 'C13 H12 F3 N O3'
_chemical_formula_weight 287.24
_chemical_melting_point 416
_chemical_name_systematic
;
Ethyl 5-methoxy-2-trifluoromethyl-1<i>H</i>-indole-3-carboxylate
;
_space_group_IT_number 61
_symmetry_cell_setting orthorhombic
_symmetry_space_group_name_Hall '-P 2ac 2ab'
_symmetry_space_group_name_H-M 'P b c a'
_atom_sites_solution_hydrogens geom
_atom_sites_solution_primary direct
_atom_sites_solution_secondary difmap
_audit_creation_method SHELXL-97
_cell_angle_alpha 90.00
_cell_angle_beta 90.00
_cell_angle_gamma 90.00
_cell_formula_units_Z 8
_cell_length_a 13.9211(8)
_cell_length_b 8.6383(4)
_cell_length_c 21.5316(7)
_cell_measurement_reflns_used 35241
_cell_measurement_temperature 200(2)
_cell_measurement_theta_max 67.30
_cell_measurement_theta_min 3.18
_cell_volume 2589.3(2)
_computing_cell_refinement 'X-AREA (Stoe & Cie, 2001)'
_computing_data_collection 'X-AREA (Stoe & Cie, 2001)'
_computing_data_reduction 'X-RED32 (Stoe & Cie, 2001)'
_computing_molecular_graphics 'DIAMOND (Brandenburg, 1999)'
_computing_publication_material 'publCIF (Westrip, 2010)'
_computing_structure_refinement 'SHELXL97 (Sheldrick, 2008)'
_computing_structure_solution 'SHELXS97 (Sheldrick, 2008)'
_diffrn_ambient_temperature 200(2)
_diffrn_detector_area_resol_mean 6.67
_diffrn_measured_fraction_theta_full 0.969
_diffrn_measured_fraction_theta_max 0.969
_diffrn_measurement_device_type 'Stoe IPDS 2T'
_diffrn_measurement_method 'rotation method'
_diffrn_radiation_monochromator graphite
_diffrn_radiation_source 'fine-focus sealed tube'
_diffrn_radiation_type CuK\a
_diffrn_radiation_wavelength 1.54186
_diffrn_reflns_av_R_equivalents 0.0513
_diffrn_reflns_av_sigmaI/netI 0.0231
_diffrn_reflns_limit_h_max 16
_diffrn_reflns_limit_h_min -16
_diffrn_reflns_limit_k_max 9
_diffrn_reflns_limit_k_min -9
_diffrn_reflns_limit_l_max 25
_diffrn_reflns_limit_l_min -25
_diffrn_reflns_number 15525
_diffrn_reflns_theta_full 64.97
_diffrn_reflns_theta_max 64.97
_diffrn_reflns_theta_min 6.37
_diffrn_standards_decay_% 0
_diffrn_standards_number 0
_exptl_absorpt_coefficient_mu 1.160
_exptl_absorpt_correction_T_max 0.850
_exptl_absorpt_correction_T_min 0.610
_exptl_absorpt_correction_type integration
_exptl_absorpt_process_details '(X-SHAPE; Stoe & Cie, 2001)'
_exptl_crystal_colour colourless
_exptl_crystal_density_diffrn 1.474
_exptl_crystal_density_method 'not measured'
_exptl_crystal_description block
_exptl_crystal_F_000 1184
_exptl_crystal_size_max 0.740
_exptl_crystal_size_mid 0.390
_exptl_crystal_size_min 0.140
_refine_diff_density_max 0.187
_refine_diff_density_min -0.190
_refine_ls_extinction_method none
_refine_ls_goodness_of_fit_ref 1.093
_refine_ls_hydrogen_treatment mixed
_refine_ls_matrix_type full
_refine_ls_number_parameters 186
_refine_ls_number_reflns 2130
_refine_ls_number_restraints 0
_refine_ls_restrained_S_all 1.093
_refine_ls_R_factor_all 0.0411
_refine_ls_R_factor_gt 0.0373
_refine_ls_shift/su_max 0.000
_refine_ls_shift/su_mean 0.000
_refine_ls_structure_factor_coef Fsqd
_refine_ls_weighting_details 'calc w=1/[\s^2^(Fo^2^)+(0.0488P)^2^+1.0298P] where P=(Fo^2^+2Fc^2^)/3'
_refine_ls_weighting_scheme calc
_refine_ls_wR_factor_gt 0.0948
_refine_ls_wR_factor_ref 0.0966
_reflns_number_gt 1894
_reflns_number_total 2130
_reflns_threshold_expression I>2\s(I)
_cod_data_source_file su2553.cif
_cod_data_source_block I
_cod_database_code 2237558
_cod_database_fobs_code 2237558

loop_
_symmetry_equiv_pos_site_id
_symmetry_equiv_pos_as_xyz
1 x,y,z
2 1/2-x,-y,1/2+z
3 1/2+x,1/2-y,-z
4 -x,1/2+y,1/2-z
5 -x,-y,-z
6 1/2+x,y,1/2-z
7 1/2-x,1/2+y,z
8 x,1/2-y,1/2+z

loop_
_atom_site_aniso_label
_atom_site_aniso_U_11
_atom_site_aniso_U_22
_atom_site_aniso_U_33
_atom_site_aniso_U_12
_atom_site_aniso_U_13
_atom_site_aniso_U_23
F1 0.0257(5) 0.0536(7) 0.0493(6) 0.0019(5) 0.0055(4) -0.0246(5)
F2 0.0295(5) 0.0287(5) 0.0473(6) -0.0098(4) -0.0046(4) -0.0037(4)
F3 0.0607(7) 0.0331(6) 0.0260(5) 0.0016(5) -0.0127(4) 0.0004(4)
O1 0.0156(5) 0.0566(8) 0.0322(6) 0.0001(5) -0.0052(4) -0.0080(5)
O2 0.0154(6) 0.0534(7) 0.0339(6) 0.0031(5) 0.0021(4) -0.0119(5)
O3 0.0381(7) 0.0734(10) 0.0299(6) -0.0043(7) -0.0059(5) -0.0191(6)
N1 0.0140(6) 0.0334(7) 0.0249(6) 0.0002(5) 0.0015(5) -0.0004(5)
C1 0.0145(7) 0.0239(8) 0.0242(7) -0.0004(5) -0.0021(5) 0.0027(6)
C2 0.0136(7) 0.0270(8) 0.0225(7) -0.0008(6) -0.0015(5) 0.0030(6)
C3 0.0176(7) 0.0288(8) 0.0204(7) -0.0012(6) -0.0018(5) 0.0039(6)
C4 0.0224(8) 0.0403(9) 0.0217(7) -0.0007(7) -0.0007(6) 0.0009(7)
C5 0.0294(9) 0.0460(10) 0.0227(8) -0.0045(7) -0.0047(6) -0.0033(7)
C6 0.0233(8) 0.0581(12) 0.0318(9) -0.0098(8) -0.0086(7) -0.0034(8)
C7 0.0167(8) 0.0507(11) 0.0313(8) -0.0062(7) -0.0029(6) 0.0010(7)
C8 0.0152(7) 0.0338(9) 0.0230(7) -0.0020(6) -0.0007(6) 0.0025(6)
C9 0.0197(7) 0.0239(8) 0.0310(8) 0.0006(6) -0.0004(6) -0.0006(6)
C10 0.0165(7) 0.0326(9) 0.0237(7) 0.0008(6) -0.0002(6) 0.0016(6)
C11 0.0165(8) 0.0685(14) 0.0552(12) 0.0071(8) 0.0061(7) -0.0133(10)
C12 0.0418(12) 0.0882(18) 0.0607(14) 0.0105(11) 0.0208(10) -0.0212(12)
C13 0.0476(11) 0.0566(12) 0.0274(9) 0.0025(9) 0.0004(7) -0.0096(8)

loop_
_atom_site_type_symbol
_atom_site_label
_atom_site_fract_x
_atom_site_fract_y
_atom_site_fract_z
_atom_site_U_iso_or_equiv
_atom_site_thermal_displace_type
_atom_site_calc_flag
_atom_site_refinement_flags
_atom_site_occupancy
F F1 0.83489(7) 0.47973(13) 0.17707(5) 0.0429(3) Uani d . 1.000
F F2 0.69256(7) 0.43215(11) 0.21010(5) 0.0352(3) Uani d . 1.000
F F3 0.72136(8) 0.64436(11) 0.16278(4) 0.0399(3) Uani d . 1.000
O O1 0.57084(7) 0.64000(15) 0.27202(5) 0.0348(4) Uani d . 1.000
O O2 0.59337(7) 0.76352(14) 0.36252(5) 0.0342(4) Uani d . 1.000
O O3 0.86605(9) 0.98158(18) 0.49087(5) 0.0471(5) Uani d . 1.000
N N1 0.87955(9) 0.64042(15) 0.27672(6) 0.0241(4) Uani d . 1.000
C C1 0.78495(10) 0.61930(17) 0.26378(7) 0.0209(4) Uani d . 1.000
C C2 0.72915(10) 0.68707(17) 0.30968(6) 0.0210(4) Uani d . 1.000
C C3 0.79547(10) 0.75592(18) 0.35320(6) 0.0223(4) Uani d . 1.000
C C4 0.78425(11) 0.8434(2) 0.40791(7) 0.0281(5) Uani d . 1.000
C C5 0.86630(12) 0.8946(2) 0.43723(7) 0.0327(5) Uani d . 1.000
C C6 0.95870(12) 0.8613(2) 0.41420(8) 0.0377(6) Uani d . 1.000
C C7 0.97083(11) 0.7768(2) 0.36098(7) 0.0329(5) Uani d . 1.000
C C8 0.88812(10) 0.72466(18) 0.33081(7) 0.0240(4) Uani d . 1.000
C C9 0.75746(11) 0.54400(17) 0.20418(7) 0.0249(4) Uani d . 1.000
C C10 0.62433(10) 0.69181(18) 0.31147(7) 0.0243(4) Uani d . 1.000
C C11 0.49061(12) 0.7820(3) 0.36956(9) 0.0467(7) Uani d . 1.000
C C12 0.47534(15) 0.8662(3) 0.42942(11) 0.0636(9) Uani d . 1.000
C C13 0.77531(14) 1.0206(3) 0.51655(8) 0.0439(6) Uani d . 1.000
H H1 0.9254(14) 0.616(2) 0.2537(8) 0.0290 Uiso d . 1.000
H H4 0.72230 0.86620 0.42400 0.0340 Uiso c R 1.000
H H6 1.01350 0.89810 0.43590 0.0450 Uiso c R 1.000
H H7 1.03300 0.75450 0.34520 0.0390 Uiso c R 1.000
H H11A 0.45860 0.67970 0.37070 0.0560 Uiso c R 1.000
H H11B 0.46390 0.84220 0.33450 0.0560 Uiso c R 1.000
H H12A 0.50170 0.80480 0.46370 0.0950 Uiso c R 1.000
H H12B 0.40640 0.88220 0.43600 0.0950 Uiso c R 1.000
H H12C 0.50790 0.96660 0.42770 0.0950 Uiso c R 1.000
H H13A 0.73750 1.07770 0.48570 0.0660 Uiso c R 1.000
H H13B 0.78460 1.08520 0.55350 0.0660 Uiso c R 1.000
H H13C 0.74110 0.92570 0.52820 0.0660 Uiso c R 1.000

loop_
_atom_type_symbol
_atom_type_description
_atom_type_scat_dispersion_real
_atom_type_scat_dispersion_imag
_atom_type_scat_source
C C 0.0181 0.0091 'International Tables Vol C Tables 4.2.6.8 and 6.1.1.4'
H H 0.0000 0.0000 'International Tables Vol C Tables 4.2.6.8 and 6.1.1.4'
F F 0.0727 0.0534 'International Tables Vol C Tables 4.2.6.8 and 6.1.1.4'
N N 0.0311 0.0180 'International Tables Vol C Tables 4.2.6.8 and 6.1.1.4'
O O 0.0492 0.0322 'International Tables Vol C Tables 4.2.6.8 and 6.1.1.4'

loop_
_geom_angle_atom_site_label_1
_geom_angle_atom_site_label_2
_geom_angle_atom_site_label_3
_geom_angle
_geom_angle_publ_flag
C10 O2 C11 117.20(13) no
C5 O3 C13 117.27(14) no
C1 N1 C8 109.15(12) no
C8 N1 H1 124.7(13) no
C1 N1 H1 125.8(13) no
N1 C1 C9 118.99(13) no
C2 C1 C9 130.91(13) no
N1 C1 C2 109.89(13) no
C3 C2 C10 127.62(13) no
C1 C2 C3 106.16(12) no
C1 C2 C10 126.19(13) no
C4 C3 C8 119.51(13) no
C2 C3 C4 133.88(13) no
C2 C3 C8 106.59(12) no
C3 C4 C5 117.62(14) no
C4 C5 C6 122.02(15) no
O3 C5 C4 123.85(15) no
O3 C5 C6 114.13(14) no
C5 C6 C7 121.08(15) no
C6 C7 C8 117.36(14) no
N1 C8 C7 129.39(13) no
C3 C8 C7 122.41(14) no
N1 C8 C3 108.20(12) no
F1 C9 C1 110.38(12) no
F1 C9 F2 106.63(12) no
F1 C9 F3 106.17(12) no
F3 C9 C1 112.76(12) no
F2 C9 F3 106.20(12) no
F2 C9 C1 114.19(13) no
O1 C10 O2 123.32(13) no
O1 C10 C2 125.71(14) no
O2 C10 C2 110.97(12) no
O2 C11 C12 106.53(15) no
C3 C4 H4 121.00 no
C5 C4 H4 121.00 no
C5 C6 H6 119.00 no
C7 C6 H6 119.00 no
C6 C7 H7 121.00 no
C8 C7 H7 121.00 no
O2 C11 H11A 110.00 no
O2 C11 H11B 110.00 no
C12 C11 H11A 110.00 no
C12 C11 H11B 110.00 no
H11A C11 H11B 109.00 no
C11 C12 H12A 109.00 no
C11 C12 H12B 109.00 no
C11 C12 H12C 109.00 no
H12A C12 H12B 110.00 no
H12A C12 H12C 110.00 no
H12B C12 H12C 110.00 no
O3 C13 H13A 109.00 no
O3 C13 H13B 110.00 no
O3 C13 H13C 109.00 no
H13A C13 H13B 110.00 no
H13A C13 H13C 109.00 no
H13B C13 H13C 109.00 no

loop_
_geom_bond_atom_site_label_1
_geom_bond_atom_site_label_2
_geom_bond_distance
_geom_bond_publ_flag
F1 C9 1.3457(18) no
F2 C9 1.3289(18) no
F3 C9 1.3412(18) no
O1 C10 1.2150(18) no
O2 C10 1.3333(19) no
O2 C11 1.447(2) no
O3 C5 1.378(2) no
O3 C13 1.420(2) no
N1 C1 1.3584(19) no
N1 C8 1.379(2) no
N1 H1 0.835(19) no
C1 C2 1.387(2) no
C1 C9 1.489(2) no
C2 C3 1.4437(19) no
C2 C10 1.460(2) no
C3 C8 1.403(2) no
C3 C4 1.408(2) no
C4 C5 1.378(2) no
C5 C6 1.408(2) no
C6 C7 1.369(2) no
C7 C8 1.397(2) no
C11 C12 1.495(3) no
C4 H4 0.9500 no
C6 H6 0.9500 no
C7 H7 0.9500 no
C11 H11A 0.9900 no
C11 H11B 0.9900 no
C12 H12A 0.9800 no
C12 H12B 0.9800 no
C12 H12C 0.9800 no
C13 H13A 0.9800 no
C13 H13B 0.9800 no
C13 H13C 0.9800 no

loop_
_geom_hbond_atom_site_label_D
_geom_hbond_atom_site_label_H
_geom_hbond_atom_site_label_A
_geom_hbond_site_symmetry_A
_geom_hbond_distance_DH
_geom_hbond_distance_HA
_geom_hbond_distance_DA
_geom_hbond_angle_DHA
_geom_hbond_publ_flag
N1 H1 O1 6_555 0.835(19) 2.109(19) 2.8623(16) 149.8(16) yes
C6 H6 O3 5_776 0.95 2.53 3.460(2) 168 yes
C11 H11B F2 4_655 0.99 2.50 3.336(2) 142 yes

loop_
_geom_torsion_atom_site_label_1
_geom_torsion_atom_site_label_2
_geom_torsion_atom_site_label_3
_geom_torsion_atom_site_label_4
_geom_torsion
_geom_torsion_publ_flag
C11 O2 C10 O1 -1.4(2) no
C11 O2 C10 C2 177.83(15) no
C10 O2 C11 C12 -179.41(16) no
C13 O3 C5 C4 -0.5(3) no
C13 O3 C5 C6 179.56(16) no
C8 N1 C1 C2 -0.98(17) no
C8 N1 C1 C9 174.28(13) no
C1 N1 C8 C3 0.82(17) no
C1 N1 C8 C7 -178.31(16) no
N1 C1 C2 C3 0.74(17) no
N1 C1 C2 C10 178.57(14) no
C9 C1 C2 C3 -173.78(15) no
C9 C1 C2 C10 4.1(3) no
N1 C1 C9 F1 12.34(19) no
N1 C1 C9 F2 132.45(14) no
N1 C1 C9 F3 -106.22(16) no
C2 C1 C9 F1 -173.56(15) no
C2 C1 C9 F2 -53.5(2) no
C2 C1 C9 F3 67.9(2) no
C1 C2 C3 C4 178.10(17) no
C1 C2 C3 C8 -0.23(16) no
C10 C2 C3 C4 0.3(3) no
C10 C2 C3 C8 -178.02(14) no
C1 C2 C10 O1 -1.9(3) no
C1 C2 C10 O2 178.96(14) no
C3 C2 C10 O1 175.48(15) no
C3 C2 C10 O2 -3.7(2) no
C2 C3 C4 C5 -178.23(16) no
C8 C3 C4 C5 -0.1(2) no
C2 C3 C8 N1 -0.35(17) no
C2 C3 C8 C7 178.85(14) no
C4 C3 C8 N1 -178.96(14) no
C4 C3 C8 C7 0.2(2) no
C3 C4 C5 O3 179.75(15) no
C3 C4 C5 C6 -0.3(2) no
O3 C5 C6 C7 -179.55(16) no
C4 C5 C6 C7 0.5(3) no
C5 C6 C7 C8 -0.3(2) no
C6 C7 C8 N1 178.97(16) no
C6 C7 C8 C3 -0.1(2) no

loop_
_cod_related_entry_id
_cod_related_entry_database
_cod_related_entry_code
1 ChemSpider 30658361
